data_4348805
loop_
_publ_author_name
'Chu, Terry'
'Boyko, Yaroslav'
'Korobkov, Ilia'
'Kuzmina, Lyudmila G.'
'Howard, Judith A. K.'
'Nikonov, Georgii I.'

_publ_section_title
;
 Oxidative Addition of Disulfides, Alkyl Sulfides, and Diphosphides to an
 Aluminum(I) Center.
;
_journal_issue 17
_journal_name_full 'Inorganic chemistry'
_journal_page_first 9099
_journal_page_last 9104
_journal_paper_doi 10.1021/acs.inorgchem.6b01668
_journal_volume 55
_journal_year 2016
_chemical_formula_sum 'C33 H50 Al N2 S'
_chemical_formula_weight 533.79
_space_group_crystal_system orthorhombic
_space_group_IT_number 62
_space_group_name_Hall '-P 2ac 2n'
_space_group_name_H-M_alt 'P n m a'
_atom_sites_solution_hydrogens geom
_audit_creation_method SHELXL-2014/7
_cell_angle_alpha 90
_cell_angle_beta 90
_cell_angle_gamma 90
_cell_formula_units_Z 4
_cell_length_a 16.4471(5)
_cell_length_b 20.3617(5)
_cell_length_c 9.8161(2)
_cell_measurement_reflns_used 9928
_cell_measurement_temperature 200(2)
_cell_measurement_theta_max 28.30
_cell_measurement_theta_min 2.42
_cell_volume 3287.32(14)
_computing_cell_refinement 'APEX II, Bruker (2012)'
_computing_data_collection 'APEX II, Bruker (2012)'
_computing_data_reduction 'XPREP, Bruker (2012)'
_computing_molecular_graphics 'SHELXTL, Bruker (2015)'
_computing_publication_material 'SHELXTL, Bruker (2015)'
_computing_structure_refinement 'SHELXL-2014/7 (Sheldrick, 2014)'
_computing_structure_solution 'SHELXL-2014/7 (Sheldrick, 2014)'
_diffrn_ambient_temperature 200(2)
_diffrn_measured_fraction_theta_full 0.998
_diffrn_measured_fraction_theta_max 0.994
_diffrn_measurement_device_type 'Bruker APEX-II CCD'
_diffrn_measurement_method '\f and \w scans'
_diffrn_radiation_type MoK\a
_diffrn_radiation_wavelength 0.71073
_diffrn_reflns_av_R_equivalents 0.0215
_diffrn_reflns_av_unetI/netI 0.0134
_diffrn_reflns_Laue_measured_fraction_full 0.998
_diffrn_reflns_Laue_measured_fraction_max 0.994
_diffrn_reflns_limit_h_max 21
_diffrn_reflns_limit_h_min -10
_diffrn_reflns_limit_k_max 27
_diffrn_reflns_limit_k_min -27
_diffrn_reflns_limit_l_max 13
_diffrn_reflns_limit_l_min -12
_diffrn_reflns_number 27846
_diffrn_reflns_point_group_measured_fraction_full 0.998
_diffrn_reflns_point_group_measured_fraction_max 0.994
_diffrn_reflns_theta_full 25.242
_diffrn_reflns_theta_max 28.374
_diffrn_reflns_theta_min 2.000
_diffrn_source 'sealed X-ray tube'
_exptl_absorpt_coefficient_mu 0.147
_exptl_absorpt_correction_T_max 0.7457
_exptl_absorpt_correction_T_min 0.6567
_exptl_absorpt_correction_type multi-scan
_exptl_absorpt_process_details 'SADABS, Bruker (2003)'
_exptl_crystal_colour colourless
_exptl_crystal_density_diffrn 1.079
_exptl_crystal_description block
_exptl_crystal_F_000 1164
_exptl_crystal_size_max 0.360
_exptl_crystal_size_mid 0.250
_exptl_crystal_size_min 0.220
_refine_diff_density_max 0.647
_refine_diff_density_min -0.344
_refine_diff_density_rms 0.055
_refine_ls_extinction_method none
_refine_ls_goodness_of_fit_ref 1.090
_refine_ls_hydrogen_treatment constr
_refine_ls_matrix_type full
_refine_ls_number_parameters 184
_refine_ls_number_reflns 4198
_refine_ls_number_restraints 0
_refine_ls_restrained_S_all 1.090
_refine_ls_R_factor_all 0.0578
_refine_ls_R_factor_gt 0.0499
_refine_ls_shift/su_max 0.000
_refine_ls_shift/su_mean 0.000
_refine_ls_structure_factor_coef Fsqd
_refine_ls_weighting_details 'w=1/[\s^2^(Fo^2^)+(0.0947P)^2^+1.0655P] where P=(Fo^2^+2Fc^2^)/3'
_refine_ls_weighting_scheme calc
_refine_ls_wR_factor_gt 0.1539
_refine_ls_wR_factor_ref 0.1637
_reflns_Friedel_coverage 0.000
_reflns_number_gt 3588
_reflns_number_total 4198
_reflns_threshold_expression 'I > 2\s(I)'
_cod_data_source_file ic6b01668_si_003.cif
_cod_data_source_block gn041a
_cod_database_code 4348805
_shelx_shelxl_version_number 2014/7
_shelx_space_group_comment
; 
The symmetry employed for this shelxl refinement is uniquely defined 
by the following loop, which should always be used as a source of 
symmetry information in preference to the above space-group names. 
They are only intended as comments. 
;
_shelx_estimated_absorpt_t_min 0.949
_shelx_estimated_absorpt_t_max 0.968

loop_
_space_group_symop_operation_xyz
'x, y, z'
'-x+1/2, -y, z+1/2'
'-x, y+1/2, -z'
'x+1/2, -y+1/2, -z+1/2'
'-x, -y, -z'
'x-1/2, y, -z-1/2'
'x, -y-1/2, z'
'-x-1/2, y-1/2, z-1/2'

loop_
_atom_site_label
_atom_site_type_symbol
_atom_site_fract_x
_atom_site_fract_y
_atom_site_fract_z
_atom_site_U_iso_or_equiv
_atom_site_adp_type
_atom_site_occupancy
_atom_site_site_symmetry_order
_atom_site_calc_flag
_atom_site_refinement_flags_posn
_atom_site_refinement_flags_adp
_atom_site_refinement_flags_occupancy
_atom_site_disorder_assembly
_atom_site_disorder_group
Al1 Al 0.12288(3) 0.7500 1.10147(6) 0.02605(17) Uani 1 2 d S T P . .
S1 S 0.16595(3) 0.7500 0.88671(5) 0.03801(18) Uani 1 2 d S T P B .
N1 N 0.16912(7) 0.67992(6) 1.20523(11) 0.0261(3) Uani 1 1 d . . . . .
C1 C 0.28440(10) 0.63071(8) 1.33021(18) 0.0408(4) Uani 1 1 d . . . . .
H1A H 0.3347 0.6460 1.3733 0.061 Uiso 1 1 calc R U . . .
H1B H 0.2500 0.6094 1.3986 0.061 Uiso 1 1 calc R U . . .
H1C H 0.2976 0.5992 1.2580 0.061 Uiso 1 1 calc R U . . .
C2 C 0.23972(8) 0.68837(7) 1.26979(13) 0.0270(3) Uani 1 1 d . . . . .
C3 C 0.27538(11) 0.7500 1.2895(2) 0.0285(4) Uani 1 2 d S T P . .
H3A H 0.3302 0.7500 1.3197 0.034 Uiso 1 2 calc R U P . .
C4 C 0.12955(9) 0.61622(7) 1.20812(15) 0.0320(3) Uani 1 1 d . . . . .
C5 C 0.06988(10) 0.60483(8) 1.30780(17) 0.0387(4) Uani 1 1 d . . . . .
C6 C 0.02961(12) 0.54451(10) 1.3068(2) 0.0542(5) Uani 1 1 d . . . . .
H6A H -0.0109 0.5359 1.3734 0.065 Uiso 1 1 calc R U . . .
C7 C 0.04748(14) 0.49730(11) 1.2113(2) 0.0636(6) Uani 1 1 d . . . . .
H7A H 0.0192 0.4566 1.2119 0.076 Uiso 1 1 calc R U . . .
C8 C 0.10632(14) 0.50895(10) 1.1149(2) 0.0564(5) Uani 1 1 d . . . . .
H8A H 0.1184 0.4758 1.0498 0.068 Uiso 1 1 calc R U . . .
C9 C 0.14888(11) 0.56842(8) 1.11028(16) 0.0397(4) Uani 1 1 d . . . . .
C10 C 0.21329(11) 0.57743(8) 1.00194(16) 0.0440(4) Uani 1 1 d . . . . .
H10A H 0.2362 0.6227 1.0114 0.053 Uiso 1 1 calc R U . . .
C11 C 0.28286(13) 0.52842(10) 1.0194(2) 0.0575(5) Uani 1 1 d . . . . .
H11A H 0.3235 0.5355 0.9479 0.086 Uiso 1 1 calc R U . . .
H11B H 0.3082 0.5347 1.1089 0.086 Uiso 1 1 calc R U . . .
H11C H 0.2616 0.4836 1.0128 0.086 Uiso 1 1 calc R U . . .
C12 C 0.17732(17) 0.57097(12) 0.8594(2) 0.0652(6) Uani 1 1 d . . . . .
H12A H 0.2204 0.5770 0.7914 0.098 Uiso 1 1 calc R U . . .
H12B H 0.1532 0.5273 0.8487 0.098 Uiso 1 1 calc R U . . .
H12C H 0.1353 0.6045 0.8463 0.098 Uiso 1 1 calc R U . . .
C13 C 0.05074(11) 0.65447(9) 1.41828(19) 0.0444(4) Uani 1 1 d . . . . .
H13A H 0.0681 0.6986 1.3845 0.053 Uiso 1 1 calc R U . . .
C14 C 0.09857(17) 0.64003(15) 1.5471(3) 0.0776(7) Uani 1 1 d . . . . .
H14A H 0.0852 0.6727 1.6168 0.116 Uiso 1 1 calc R U . . .
H14B H 0.0845 0.5961 1.5805 0.116 Uiso 1 1 calc R U . . .
H14C H 0.1569 0.6419 1.5272 0.116 Uiso 1 1 calc R U . . .
C15 C -0.03899(13) 0.65864(17) 1.4535(3) 0.0838(8) Uani 1 1 d . . . . .
H15A H -0.0471 0.6915 1.5252 0.126 Uiso 1 1 calc R U . . .
H15B H -0.0699 0.6714 1.3723 0.126 Uiso 1 1 calc R U . . .
H15C H -0.0580 0.6157 1.4857 0.126 Uiso 1 1 calc R U . . .
C16 C 0.27678(16) 0.7500 0.8896(3) 0.0514(6) Uani 1 2 d S T P . .
H16A H 0.2968 0.7956 0.8999 0.062 Uiso 0.5 1 calc R U P A -1
H16B H 0.2961 0.7242 0.9688 0.062 Uiso 0.5 1 calc R U P A -1
C17 C 0.3106(3) 0.7207(3) 0.7599(6) 0.096(2) Uani 0.5 1 d . . P B -1
H17A H 0.3702 0.7212 0.7635 0.144 Uiso 0.5 1 calc R U P B -1
H17B H 0.2915 0.6754 0.7504 0.144 Uiso 0.5 1 calc R U P B -1
H17C H 0.2922 0.7466 0.6816 0.144 Uiso 0.5 1 calc R U P B -1
C18 C 0.00174(12) 0.7500 1.0919(2) 0.0410(5) Uani 1 2 d S T P . .
H18 H -0.0269 0.7500 1.1818 0.049 Uiso 1 2 calc R U P . .
C19 C -0.0277(2) 0.8049(3) 0.9863(5) 0.0771(15) Uani 0.5 1 d . . P . .
H19A H -0.0171 0.8486 1.0243 0.116 Uiso 0.5 1 calc R U P . .
H19B H 0.0020 0.7999 0.9004 0.116 Uiso 0.5 1 calc R U P . .
H19C H -0.0861 0.7999 0.9694 0.116 Uiso 0.5 1 calc R U P . .

loop_
_atom_site_aniso_label
_atom_site_aniso_U_11
_atom_site_aniso_U_22
_atom_site_aniso_U_33
_atom_site_aniso_U_23
_atom_site_aniso_U_13
_atom_site_aniso_U_12
Al1 0.0234(3) 0.0298(3) 0.0249(3) 0.000 -0.0041(2) 0.000
S1 0.0391(3) 0.0484(3) 0.0265(3) 0.000 -0.00279(19) 0.000
N1 0.0268(5) 0.0254(5) 0.0260(5) -0.0004(4) -0.0023(4) -0.0027(4)
C1 0.0433(8) 0.0297(7) 0.0493(9) 0.0058(6) -0.0148(7) 0.0024(6)
C2 0.0267(6) 0.0277(6) 0.0265(6) 0.0009(5) -0.0018(5) 0.0018(5)
C3 0.0221(8) 0.0292(9) 0.0341(10) 0.000 -0.0054(7) 0.000
C4 0.0326(7) 0.0290(7) 0.0345(7) 0.0032(5) -0.0074(5) -0.0053(5)
C5 0.0352(7) 0.0384(8) 0.0424(8) 0.0082(7) -0.0037(6) -0.0071(6)
C6 0.0471(10) 0.0484(10) 0.0671(12) 0.0125(9) -0.0013(9) -0.0194(8)
C7 0.0678(13) 0.0446(10) 0.0785(15) 0.0034(10) -0.0089(11) -0.0294(10)
C8 0.0724(13) 0.0362(9) 0.0605(12) -0.0075(8) -0.0120(10) -0.0159(9)
C9 0.0483(9) 0.0306(8) 0.0402(8) -0.0018(6) -0.0102(7) -0.0071(7)
C10 0.0624(10) 0.0324(8) 0.0373(8) -0.0084(6) -0.0006(8) -0.0011(7)
C11 0.0644(12) 0.0452(10) 0.0630(12) -0.0139(9) -0.0001(10) 0.0046(9)
C12 0.0968(17) 0.0593(13) 0.0394(10) -0.0121(9) -0.0066(11) 0.0037(12)
C13 0.0430(9) 0.0438(9) 0.0464(9) 0.0082(7) 0.0108(7) -0.0031(7)
C14 0.0813(16) 0.0949(19) 0.0566(13) -0.0221(13) -0.0125(12) 0.0140(14)
C15 0.0467(11) 0.126(3) 0.0782(17) -0.0077(16) 0.0179(11) 0.0041(13)
C16 0.0397(13) 0.0645(17) 0.0501(15) 0.000 0.0068(10) 0.000
C17 0.065(3) 0.143(6) 0.079(3) -0.023(3) 0.036(3) -0.003(3)
C18 0.0182(8) 0.0635(15) 0.0413(12) 0.000 -0.0077(8) 0.000
C19 0.0354(18) 0.130(5) 0.066(3) 0.010(3) -0.0076(18) 0.024(2)

loop_
_atom_type_symbol
_atom_type_description
_atom_type_scat_dispersion_real
_atom_type_scat_dispersion_imag
_atom_type_scat_source
C C 0.0033 0.0016 'International Tables Vol C Tables 4.2.6.8 and 6.1.1.4'
H H 0.0000 0.0000 'International Tables Vol C Tables 4.2.6.8 and 6.1.1.4'
N N 0.0061 0.0033 'International Tables Vol C Tables 4.2.6.8 and 6.1.1.4'
S S 0.1246 0.1234 'International Tables Vol C Tables 4.2.6.8 and 6.1.1.4'
Al Al 0.0645 0.0514 'International Tables Vol C Tables 4.2.6.8 and 6.1.1.4'

loop_
_geom_angle_atom_site_label_1
_geom_angle_atom_site_label_2
_geom_angle_atom_site_label_3
_geom_angle
_geom_angle_site_symmetry_1
_geom_angle_site_symmetry_3
N1 Al1 N1 96.61(7) 7_575 .
N1 Al1 C18 114.99(5) 7_575 .
N1 Al1 C18 114.99(6) . .
N1 Al1 S1 112.24(4) 7_575 .
N1 Al1 S1 112.24(4) . .
C18 Al1 S1 105.89(7) . .
C16 S1 Al1 107.68(9) . .
C2 N1 C4 119.74(11) . .
C2 N1 Al1 120.23(9) . .
C4 N1 Al1 119.95(9) . .
N1 C2 C3 123.11(13) . .
N1 C2 C1 120.74(12) . .
C3 C2 C1 116.12(13) . .
C2 C3 C2 127.60(17) . 7_575
C9 C4 C5 121.35(14) . .
C9 C4 N1 120.31(13) . .
C5 C4 N1 118.31(13) . .
C6 C5 C4 118.15(17) . .
C6 C5 C13 119.57(16) . .
C4 C5 C13 122.23(14) . .
C7 C6 C5 121.25(18) . .
C8 C7 C6 119.97(17) . .
C7 C8 C9 121.60(19) . .
C8 C9 C4 117.68(17) . .
C8 C9 C10 118.56(16) . .
C4 C9 C10 123.76(14) . .
C9 C10 C12 111.29(17) . .
C9 C10 C11 111.49(15) . .
C12 C10 C11 109.71(16) . .
C5 C13 C15 113.71(18) . .
C5 C13 C14 111.05(16) . .
C15 C13 C14 108.96(19) . .
C17 C16 S1 110.8(3) . .
C19 C18 C19 88.6(5) . 7_575
C19 C18 Al1 109.44(19) . .
C19 C18 Al1 109.44(19) 7_575 .

loop_
_geom_bond_atom_site_label_1
_geom_bond_atom_site_label_2
_geom_bond_distance
_geom_bond_site_symmetry_2
Al1 N1 1.9109(12) 7_575
Al1 N1 1.9110(12) .
Al1 C18 1.995(2) .
Al1 S1 2.2239(8) .
S1 C16 1.823(3) .
N1 C2 1.3339(17) .
N1 C4 1.4516(17) .
C1 C2 1.5066(19) .
C2 C3 1.3987(16) .
C3 C2 1.3988(15) 7_575
C4 C9 1.404(2) .
C4 C5 1.405(2) .
C5 C6 1.396(2) .
C5 C13 1.516(3) .
C6 C7 1.375(3) .
C7 C8 1.374(3) .
C8 C9 1.399(2) .
C9 C10 1.512(2) .
C10 C12 1.525(3) .
C10 C11 1.528(3) .
C13 C15 1.518(3) .
C13 C14 1.518(3) .
C16 C17 1.513(5) .
C18 C19 1.600(5) .
C18 C19 1.600(5) 7_575

loop_
_geom_torsion_atom_site_label_1
_geom_torsion_atom_site_label_2
_geom_torsion_atom_site_label_3
_geom_torsion_atom_site_label_4
_geom_torsion
_geom_torsion_site_symmetry_4
C4 N1 C2 C3 -169.97(15) .
Al1 N1 C2 C3 13.25(19) .
C4 N1 C2 C1 8.0(2) .
Al1 N1 C2 C1 -168.77(11) .
N1 C2 C3 C2 12.3(3) 7_575
C1 C2 C3 C2 -165.73(15) 7_575
C2 N1 C4 C9 -87.47(17) .
Al1 N1 C4 C9 89.32(15) .
C2 N1 C4 C5 94.74(16) .
Al1 N1 C4 C5 -88.47(14) .
C9 C4 C5 C6 -0.4(2) .
N1 C4 C5 C6 177.41(14) .
C9 C4 C5 C13 177.15(15) .
N1 C4 C5 C13 -5.1(2) .
C4 C5 C6 C7 0.0(3) .
C13 C5 C6 C7 -177.57(19) .
C5 C6 C7 C8 0.4(3) .
C6 C7 C8 C9 -0.4(3) .
C7 C8 C9 C4 0.1(3) .
C7 C8 C9 C10 179.49(19) .
C5 C4 C9 C8 0.3(2) .
N1 C4 C9 C8 -177.42(15) .
C5 C4 C9 C10 -179.06(15) .
N1 C4 C9 C10 3.2(2) .
C8 C9 C10 C12 59.7(2) .
C4 C9 C10 C12 -120.92(18) .
C8 C9 C10 C11 -63.1(2) .
C4 C9 C10 C11 116.23(18) .
C6 C5 C13 C15 -40.1(3) .
C4 C5 C13 C15 142.43(19) .
C6 C5 C13 C14 83.2(2) .
C4 C5 C13 C14 -94.3(2) .
Al1 S1 C16 C17 155.1(3) .
